data_4077331
loop_
_publ_author_name
'Mosquera, Marta E. G.'
'Ruiz, Javier'
'Riera, V\'ictor'
'Garc\'ia-Granda, Santiago'
'D\'iaz, M. R.'
'Bois, Claudette'

_publ_section_title
;
 Synthesis of the Metal-Containing Dinitrile
 Ligandtrans-[Ru(CNtBu)2{(PPh2)2CCN}2] as a Precursor of Polymetallic
 Species&#x2020;
;
_journal_issue 17
_journal_name_full Organometallics
_journal_page_first 3821
_journal_paper_doi 10.1021/om010243f
_journal_volume 20
_journal_year 2001
_chemical_formula_moiety 'C98 H88 Au2 N4 P6 Ru, 2(F6 P), 2(C H2 Cl2)'
_chemical_formula_sum 'C100 H92 Au2 Cl4 F12 N4 P8 Ru'
_chemical_formula_weight 2462.34
_chemical_name_systematic
;
 ?
;
_space_group_IT_number 2
_symmetry_cell_setting triclinic
_symmetry_space_group_name_Hall '-P 1'
_symmetry_space_group_name_H-M 'P -1'
_atom_sites_solution_hydrogens geom
_atom_sites_solution_primary direct
_atom_sites_solution_secondary difmap
_audit_creation_method SHELXL-97
_cell_angle_alpha 86.12(7)
_cell_angle_beta 81.26(4)
_cell_angle_gamma 86.62(7)
_cell_formula_units_Z 1
_cell_length_a 13.329(5)
_cell_length_b 13.899(5)
_cell_length_c 13.969(6)
_cell_measurement_reflns_used 25
_cell_measurement_temperature 293(2)
_cell_measurement_theta_max 13
_cell_measurement_theta_min 10
_cell_volume 2548.9(18)
_computing_cell_refinement 'CRYSDA (Beurskens et al, 1992)'
_computing_data_collection
;
 Nonius CAD-4 Diffractometer Control Software. Data collection with
profile
analysis over all refelctions (Lehmen and Larsen, 1974; Grant and Gable,

1978)
;
_computing_data_reduction 'THE REFLEX (local program)'
_computing_molecular_graphics
;
 EUCLID (Speck, 1982)
;
_computing_publication_material
;
 All calculations are made at the University of Oviedo on the Scientific

Computer Centre and X-Ray group ALPHA/AXP-compututer
;
_computing_structure_refinement
;
 Anisotropic least-square carried out with  SHELXS-97 (Sheldrick, 1997).

 Geometric calculations made with PARST (Nardelli, 1983).
;
_computing_structure_solution
;
 Direct Methods using SHELXS97 (Sheldrick,1997).
;
_diffrn_ambient_temperature 293(2)
_diffrn_measured_fraction_theta_full 0.999
_diffrn_measured_fraction_theta_max 0.999
_diffrn_measurement_device_type 'Enraf-Nonius CAD4'
_diffrn_measurement_method \w-2\q
_diffrn_radiation_monochromator graphite
_diffrn_radiation_source 'fine-focus sealed tube'
_diffrn_radiation_type MoK\a
_diffrn_radiation_wavelength 0.71073
_diffrn_reflns_av_R_equivalents 0.0683
_diffrn_reflns_av_sigmaI/netI 0.1680
_diffrn_reflns_limit_h_max 15
_diffrn_reflns_limit_h_min -15
_diffrn_reflns_limit_k_max 16
_diffrn_reflns_limit_k_min 0
_diffrn_reflns_limit_l_max 16
_diffrn_reflns_limit_l_min -16
_diffrn_reflns_number 9377
_diffrn_reflns_theta_full 24.98
_diffrn_reflns_theta_max 24.98
_diffrn_reflns_theta_min 1.47
_diffrn_standards_decay_% 3.59
_diffrn_standards_interval_count 200
_diffrn_standards_interval_time 60
_diffrn_standards_number 3
_exptl_absorpt_coefficient_mu 3.317
_exptl_absorpt_correction_T_max 0.727
_exptl_absorpt_correction_T_min 0.615
_exptl_absorpt_correction_type empirical
_exptl_absorpt_process_details
;
XABS2(Parkin, Moezzi and Hope, 1995)
;
_exptl_crystal_colour White
_exptl_crystal_density_diffrn 1.604
_exptl_crystal_density_meas ?
_exptl_crystal_density_method 'not measured'
_exptl_crystal_description Prism
_exptl_crystal_F_000 1218
_exptl_crystal_size_max 0.20
_exptl_crystal_size_mid 0.13
_exptl_crystal_size_min 0.10
_refine_diff_density_max 2.350
_refine_diff_density_min -1.445
_refine_diff_density_rms 0.204
_refine_ls_extinction_method none
_refine_ls_goodness_of_fit_ref 1.027
_refine_ls_hydrogen_treatment mixed
_refine_ls_matrix_type full
_refine_ls_number_parameters 599
_refine_ls_number_reflns 8971
_refine_ls_number_restraints 20
_refine_ls_restrained_S_all 1.078
_refine_ls_R_factor_all 0.1755
_refine_ls_R_factor_gt 0.0601
_refine_ls_shift/su_max 0.000
_refine_ls_shift/su_mean 0.000
_refine_ls_structure_factor_coef Fsqd
_refine_ls_weighting_details 'calc w=1/[\s^2^(Fo^2^)+(0.1074P)^2^+1.7526P] where P=(Fo^2^+2Fc^2^)/3'
_refine_ls_weighting_scheme calc
_refine_ls_wR_factor_gt 0.1655
_refine_ls_wR_factor_ref 0.2062
_reflns_number_gt 4521
_reflns_number_total 8971
_reflns_threshold_expression >2sigma(I)
_cod_data_source_file om010243f.cif
_cod_data_source_block 3
_cod_depositor_comments
;
The following automatic conversions were performed:

'_symmetry_cell_setting' value 'Triclinic' changed to 'triclinic'
according to /home/saulius/struct/CIF-dictionaries/cif_core.dic
dictionary named 'cif_core.dic' version 2.4.2 from 2011-04-26.

Automatic conversion script
Id: cif_fix_values 1715 2011-07-08 13:25:40Z adriana 

The following automatic conversions were performed:

'_exptl_crystal_density_meas' value 'not measured' was changed to '?'
- the value is perceived as not measured.

Automatic conversion script
Id: cif_fix_values 3008 2015-01-20 13:52:24Z robertas 
;
_cod_original_cell_volume 2548.9(17)
_cod_original_sg_symbol_H-M P-1
_cod_database_code 4077331

loop_
_symmetry_equiv_pos_as_xyz
'x, y, z'
'-x, -y, -z'

loop_
_atom_site_label
_atom_site_type_symbol
_atom_site_fract_x
_atom_site_fract_y
_atom_site_fract_z
_atom_site_U_iso_or_equiv
_atom_site_adp_type
_atom_site_occupancy
_atom_site_calc_flag
_atom_site_refinement_flags
Au1 Au -0.41609(5) 0.36664(4) -0.10943(5) 0.0422(2) Uani 1 d .
Ru1 Ru 0.0000 0.0000 0.0000 0.0209(3) Uani 1 d S
C1 C -0.2482(10) 0.2135(10) -0.0528(10) 0.035(3) Uani 1 d .
N1 N -0.3139(9) 0.2703(10) -0.0616(10) 0.054(4) Uani 1 d .
C3 C 0.0579(10) 0.0165(9) -0.1444(10) 0.029(3) Uani 1 d .
N2 N 0.0835(9) 0.0262(8) -0.2240(8) 0.035(3) Uani 1 d .
C2 C -0.1715(10) 0.1468(9) -0.0398(9) 0.029(3) Uani 1 d .
C4 C 0.1118(12) 0.0455(12) -0.3267(10) 0.047(4) Uani 1 d .
C5 C 0.2047(16) 0.1031(15) -0.3433(12) 0.077(6) Uani 1 d .
H501 H 0.1901 0.1632 -0.3128 0.09(2) Uiso 1 calc R
H502 H 0.2250 0.1155 -0.4118 0.09(2) Uiso 1 calc R
H503 H 0.2586 0.0675 -0.3161 0.09(2) Uiso 1 calc R
C6 C 0.1293(19) -0.0492(14) -0.3714(13) 0.087(7) Uani 1 d .
H601 H 0.1860 -0.0840 -0.3481 0.09(2) Uiso 1 calc R
H602 H 0.1436 -0.0389 -0.4407 0.09(2) Uiso 1 calc R
H603 H 0.0697 -0.0858 -0.3545 0.09(2) Uiso 1 calc R
C7 C 0.0239(15) 0.1014(16) -0.3605(13) 0.080(6) Uani 1 d .
H701 H 0.0136 0.1618 -0.3299 0.09(2) Uiso 1 calc R
H702 H -0.0360 0.0651 -0.3437 0.09(2) Uiso 1 calc R
H703 H 0.0373 0.1134 -0.4296 0.09(2) Uiso 1 calc R
P1 P -0.5359(3) 0.4627(3) -0.1672(3) 0.0367(9) Uani 1 d .
C11 C -0.5623(11) 0.4209(12) -0.2797(12) 0.051(4) Uani 1 d .
C12 C -0.5936(14) 0.4828(15) -0.3526(13) 0.066(5) Uani 1 d .
H12 H -0.5993 0.5491 -0.3455 0.071(15) Uiso 1 calc R
C13 C -0.616(2) 0.446(2) -0.4360(15) 0.109(10) Uani 1 d .
H13 H -0.6395 0.4879 -0.4837 0.071(15) Uiso 1 calc R
C14 C -0.6055(18) 0.353(2) -0.4483(16) 0.098(9) Uani 1 d .
H14 H -0.6213 0.3296 -0.5050 0.071(15) Uiso 1 calc R
C15 C -0.5717(16) 0.2884(18) -0.3803(17) 0.086(7) Uiso 1 d .
H15 H -0.5617 0.2231 -0.3918 0.071(15) Uiso 1 calc R
C16 C -0.5519(12) 0.3228(13) -0.2911(12) 0.056(5) Uani 1 d .
H16 H -0.5326 0.2802 -0.2422 0.071(15) Uiso 1 calc R
C21 C -0.5007(11) 0.5864(9) -0.1969(11) 0.037(4) Uani 1 d .
C22 C -0.5582(12) 0.6618(11) -0.1565(11) 0.049(4) Uani 1 d .
H22 H -0.6176 0.6497 -0.1141 0.071(15) Uiso 1 calc R
C23 C -0.5296(13) 0.7573(12) -0.1775(13) 0.060(5) Uani 1 d .
H23 H -0.5676 0.8074 -0.1462 0.071(15) Uiso 1 calc R
C24 C -0.4481(15) 0.7761(13) -0.2422(16) 0.075(6) Uani 1 d .
H24 H -0.4340 0.8398 -0.2616 0.071(15) Uiso 1 calc R
C25 C -0.3816(16) 0.6992(14) -0.2825(15) 0.076(6) Uani 1 d .
H25 H -0.3204 0.7114 -0.3219 0.071(15) Uiso 1 calc R
C26 C -0.4134(12) 0.6042(13) -0.2594(14) 0.058(5) Uani 1 d .
H26 H -0.3744 0.5528 -0.2872 0.071(15) Uiso 1 calc R
C31 C -0.6543(10) 0.4664(9) -0.0838(11) 0.035(3) Uani 1 d .
C32 C -0.6567(11) 0.4274(11) 0.0088(12) 0.048(4) Uani 1 d .
H32 H -0.5986 0.3961 0.0276 0.071(15) Uiso 1 calc R
C33 C -0.7450(15) 0.4342(13) 0.0750(14) 0.065(5) Uani 1 d .
H33 H -0.7461 0.4083 0.1383 0.071(15) Uiso 1 calc R
C34 C -0.8323(13) 0.4803(11) 0.0460(14) 0.059(5) Uani 1 d .
H34 H -0.8923 0.4864 0.0894 0.071(15) Uiso 1 calc R
C35 C -0.8270(13) 0.5156(11) -0.0470(16) 0.063(5) Uani 1 d .
H35 H -0.8853 0.5450 -0.0674 0.071(15) Uiso 1 calc R
C36 C -0.7393(12) 0.5101(12) -0.1126(13) 0.052(4) Uani 1 d .
H36 H -0.7383 0.5360 -0.1758 0.071(15) Uiso 1 calc R
P2 P -0.0513(2) 0.1664(2) -0.0051(2) 0.0249(8) Uani 1 d .
C41 C -0.0714(10) 0.2374(9) 0.1013(10) 0.032(3) Uani 1 d .
C42 C -0.1640(12) 0.2311(10) 0.1642(10) 0.044(4) Uani 1 d .
H42 H -0.2135 0.1927 0.1489 0.044(14) Uiso 1 calc R
C43 C -0.1837(16) 0.2814(13) 0.2498(13) 0.060(5) Uani 1 d .
H43 H -0.2467 0.2794 0.2888 0.044(14) Uiso 1 calc R
C44 C -0.1088(17) 0.3328(12) 0.2741(12) 0.062(5) Uani 1 d .
H44 H -0.1197 0.3662 0.3306 0.044(14) Uiso 1 calc R
C45 C -0.0146(17) 0.3353(12) 0.2132(13) 0.067(5) Uani 1 d .
H45 H 0.0379 0.3681 0.2310 0.044(14) Uiso 1 calc R
C46 C 0.0007(13) 0.2891(9) 0.1265(10) 0.042(4) Uani 1 d .
H46 H 0.0622 0.2943 0.0855 0.044(14) Uiso 1 calc R
C51 C 0.0221(10) 0.2480(9) -0.0949(10) 0.031(3) Uani 1 d .
C52 C -0.0249(12) 0.3090(10) -0.1572(10) 0.043(4) Uani 1 d .
H52 H -0.0954 0.3131 -0.1526 0.044(14) Uiso 1 calc R
C53 C 0.0353(15) 0.3653(12) -0.2283(12) 0.058(5) Uani 1 d .
H53 H 0.0046 0.4064 -0.2718 0.044(14) Uiso 1 calc R
C54 C 0.1361(16) 0.3604(13) -0.2341(13) 0.064(5) Uani 1 d .
H54 H 0.1750 0.3990 -0.2808 0.044(14) Uiso 1 calc R
C55 C 0.1836(13) 0.2984(12) -0.1712(14) 0.063(5) Uani 1 d .
H55 H 0.2540 0.2959 -0.1756 0.044(14) Uiso 1 calc R
C56 C 0.1274(10) 0.2411(10) -0.1027(11) 0.040(4) Uani 1 d .
H56 H 0.1592 0.1979 -0.0617 0.044(14) Uiso 1 calc R
P3 P -0.1648(2) 0.0208(2) -0.0487(2) 0.0258(8) Uani 1 d .
C61 C -0.1832(9) -0.0059(9) -0.1697(9) 0.027(3) Uani 1 d .
C62 C -0.2462(11) 0.0498(12) -0.2213(10) 0.044(4) Uani 1 d .
H62 H -0.2749 0.1077 -0.1977 0.060(16) Uiso 1 calc R
C63 C -0.2677(13) 0.0208(14) -0.3082(12) 0.060(5) Uani 1 d .
H63 H -0.3118 0.0586 -0.3423 0.060(16) Uiso 1 calc R
C64 C -0.2223(15) -0.0669(15) -0.3456(11) 0.061(5) Uani 1 d .
H64 H -0.2352 -0.0865 -0.4047 0.060(16) Uiso 1 calc R
C65 C -0.1618(14) -0.1193(13) -0.2946(13) 0.062(5) Uani 1 d .
H65 H -0.1325 -0.1772 -0.3179 0.060(16) Uiso 1 calc R
C66 C -0.1405(13) -0.0910(11) -0.2074(11) 0.049(4) Uani 1 d .
H66 H -0.0968 -0.1296 -0.1735 0.060(16) Uiso 1 calc R
C71 C -0.2821(10) -0.0252(9) 0.0215(10) 0.031(3) Uani 1 d .
C72 C -0.3098(12) 0.0020(11) 0.1153(11) 0.046(4) Uani 1 d .
H72 H -0.2697 0.0418 0.1428 0.060(16) Uiso 1 calc R
C73 C -0.4011(12) -0.0323(11) 0.1685(13) 0.052(4) Uani 1 d .
H73 H -0.4218 -0.0124 0.2310 0.060(16) Uiso 1 calc R
C74 C -0.4563(12) -0.0897(13) 0.1338(15) 0.060(5) Uani 1 d .
H74 H -0.5158 -0.1098 0.1717 0.060(16) Uiso 1 calc R
C75 C -0.4301(15) -0.1226(14) 0.0419(17) 0.079(6) Uani 1 d .
H75 H -0.4701 -0.1647 0.0172 0.060(16) Uiso 1 calc R
C76 C -0.3384(12) -0.0887(13) -0.0138(13) 0.056(5) Uani 1 d .
H76 H -0.3170 -0.1108 -0.0753 0.060(16) Uiso 1 calc R
P4 P 0.5000 0.0000 0.5000 0.069(2) Uani 1 d S
F1 F 0.5878(12) 0.0595(15) 0.4487(16) 0.185(8) Uani 1 d .
F2 F 0.4234(10) 0.0868(12) 0.4779(10) 0.126(5) Uani 1 d .
F3 F 0.5102(11) 0.0445(12) 0.5966(9) 0.136(6) Uani 1 d .
P5 P 0.1086(8) 0.4024(8) 0.4559(7) 0.068(3) Uani 0.50 d PD
F4 F 0.102(2) 0.4742(16) 0.5398(15) 0.126(10) Uiso 0.50 d PD
F5 F 0.0326(17) 0.481(2) 0.3950(19) 0.176(15) Uiso 0.50 d PD
F6 F 0.1657(14) 0.3133(12) 0.5038(13) 0.073(6) Uiso 0.50 d PD
F7 F 0.1761(13) 0.4562(13) 0.3724(12) 0.068(5) Uiso 0.50 d PD
F8 F 0.001(2) 0.375(3) 0.534(2) 0.23(2) Uiso 0.50 d PD
F9 F 0.081(3) 0.315(2) 0.382(2) 0.43(5) Uiso 0.50 d PD
C8 C 0.193(3) 0.711(3) 0.435(3) 0.25(3) Uani 1 d .
H81 H 0.1465 0.7673 0.4365 0.304 Uiso 1 calc R
H82 H 0.1563 0.6556 0.4650 0.304 Uiso 1 calc R
Cl1 Cl 0.2515(8) 0.6886(7) 0.3096(6) 0.165(4) Uani 1 d .
Cl2 Cl 0.2953(10) 0.7290(11) 0.4914(8) 0.231(6) Uani 1 d .

loop_
_atom_site_aniso_label
_atom_site_aniso_U_11
_atom_site_aniso_U_22
_atom_site_aniso_U_33
_atom_site_aniso_U_23
_atom_site_aniso_U_13
_atom_site_aniso_U_12
Au1 0.0329(3) 0.0312(3) 0.0627(5) -0.0046(3) -0.0122(3) 0.0121(2)
Ru1 0.0187(7) 0.0206(8) 0.0226(8) -0.0009(6) -0.0028(6) 0.0035(6)
C1 0.031(8) 0.025(7) 0.045(9) 0.006(7) 0.002(7) -0.002(6)
N1 0.028(7) 0.055(9) 0.077(10) -0.004(8) -0.015(7) 0.014(6)
C3 0.029(7) 0.023(7) 0.035(9) -0.011(6) -0.007(6) 0.010(6)
N2 0.051(8) 0.038(7) 0.015(7) -0.007(5) 0.003(6) 0.001(6)
C2 0.028(7) 0.024(7) 0.032(8) 0.003(6) -0.002(6) 0.004(6)
C4 0.052(10) 0.058(11) 0.024(8) -0.010(7) 0.014(7) 0.005(8)
C5 0.105(17) 0.090(15) 0.033(10) 0.003(10) 0.005(10) -0.019(13)
C6 0.15(2) 0.066(14) 0.034(11) -0.003(9) 0.013(11) 0.000(14)
C7 0.078(14) 0.113(18) 0.045(11) 0.030(11) -0.012(10) -0.001(12)
P1 0.033(2) 0.033(2) 0.045(2) -0.0056(18) -0.0107(18) 0.0064(16)
C11 0.040(9) 0.052(10) 0.061(11) -0.019(9) -0.001(8) -0.003(8)
C12 0.072(13) 0.069(13) 0.063(13) 0.000(10) -0.030(10) -0.010(10)
C13 0.15(2) 0.14(3) 0.049(14) 0.016(15) -0.054(15) -0.06(2)
C14 0.101(18) 0.14(2) 0.053(14) -0.038(16) 0.007(12) -0.052(18)
C16 0.058(11) 0.059(12) 0.058(11) -0.028(9) -0.021(9) -0.001(9)
C21 0.051(9) 0.018(7) 0.044(9) 0.000(6) -0.018(8) 0.001(6)
C22 0.044(9) 0.048(10) 0.051(10) 0.005(8) 0.001(8) 0.005(8)
C23 0.053(11) 0.041(10) 0.081(13) 0.006(9) 0.003(10) 0.005(8)
C24 0.077(14) 0.035(10) 0.114(17) 0.001(11) -0.016(13) -0.019(10)
C25 0.076(14) 0.061(13) 0.087(15) -0.009(11) 0.008(12) -0.022(11)
C26 0.038(9) 0.051(11) 0.085(14) -0.017(10) -0.003(9) -0.003(8)
C31 0.036(8) 0.021(7) 0.046(9) 0.000(7) -0.006(7) -0.002(6)
C32 0.028(8) 0.055(10) 0.059(11) -0.007(9) -0.009(7) 0.014(7)
C33 0.081(14) 0.051(11) 0.061(12) 0.001(9) -0.007(10) -0.005(10)
C34 0.054(11) 0.032(9) 0.082(14) -0.014(9) 0.019(10) -0.004(8)
C35 0.051(11) 0.028(9) 0.109(17) 0.009(10) -0.021(11) 0.008(8)
C36 0.041(9) 0.050(10) 0.063(12) 0.007(9) -0.012(9) 0.007(8)
P2 0.0250(17) 0.0221(17) 0.0264(19) -0.0013(15) -0.0025(14) 0.0051(14)
C41 0.035(8) 0.025(7) 0.037(8) -0.006(6) -0.006(7) 0.005(6)
C42 0.067(11) 0.031(8) 0.033(9) 0.006(7) -0.011(8) 0.005(7)
C43 0.080(14) 0.049(11) 0.045(11) -0.011(9) 0.012(10) 0.010(10)
C44 0.105(16) 0.040(10) 0.033(10) -0.003(8) -0.001(11) 0.031(11)
C45 0.110(17) 0.048(11) 0.052(12) 0.002(9) -0.046(12) -0.005(11)
C46 0.073(11) 0.021(7) 0.035(9) -0.005(6) -0.017(8) 0.007(7)
C51 0.029(7) 0.028(7) 0.035(8) -0.004(6) -0.001(6) 0.005(6)
C52 0.058(10) 0.034(8) 0.037(9) -0.009(7) -0.006(8) 0.001(7)
C53 0.083(14) 0.040(10) 0.052(11) 0.015(8) -0.019(10) -0.005(9)
C54 0.084(15) 0.055(12) 0.052(12) -0.008(9) 0.015(10) -0.045(11)
C55 0.045(10) 0.046(11) 0.090(15) -0.010(10) 0.021(10) -0.010(8)
C56 0.036(8) 0.028(8) 0.054(10) 0.003(7) -0.006(7) 0.002(6)
P3 0.0224(17) 0.0247(18) 0.030(2) 0.0010(15) -0.0046(15) -0.0001(14)
C61 0.031(7) 0.023(7) 0.029(8) -0.002(6) -0.011(6) -0.002(6)
C62 0.051(9) 0.058(10) 0.025(8) -0.012(7) -0.015(7) 0.002(8)
C63 0.066(12) 0.074(13) 0.045(11) 0.022(10) -0.033(9) -0.015(10)
C64 0.082(14) 0.085(15) 0.020(9) -0.007(9) -0.004(9) -0.041(12)
C65 0.078(13) 0.054(11) 0.054(12) -0.017(9) -0.003(10) 0.004(10)
C66 0.083(12) 0.036(9) 0.035(9) -0.009(7) -0.033(8) 0.009(8)
C71 0.028(7) 0.019(7) 0.045(9) 0.009(6) -0.009(6) 0.000(6)
C72 0.056(10) 0.031(8) 0.049(10) 0.002(7) -0.004(8) -0.005(7)
C73 0.051(10) 0.035(9) 0.060(12) 0.006(8) 0.021(9) -0.006(8)
C74 0.035(9) 0.056(12) 0.083(15) 0.018(11) 0.002(9) -0.004(8)
C75 0.080(14) 0.059(13) 0.106(18) 0.025(12) -0.034(13) -0.047(11)
C76 0.046(10) 0.073(13) 0.055(11) -0.005(9) -0.012(8) -0.027(9)
P4 0.043(4) 0.113(6) 0.050(4) -0.025(4) -0.004(3) 0.007(4)
F1 0.095(12) 0.181(18) 0.26(2) 0.007(17) 0.029(13) -0.023(12)
F2 0.104(10) 0.172(15) 0.104(10) -0.041(10) -0.030(8) 0.060(10)
F3 0.135(12) 0.192(16) 0.094(10) -0.093(10) -0.046(9) 0.054(11)
P5 0.068(7) 0.074(7) 0.066(7) -0.017(6) -0.024(5) 0.024(5)
C8 0.21(4) 0.31(6) 0.25(5) 0.19(5) -0.11(4) -0.14(4)
Cl1 0.206(10) 0.178(9) 0.103(6) 0.024(6) -0.003(6) -0.019(7)
Cl2 0.223(13) 0.339(18) 0.126(8) -0.053(9) 0.029(8) -0.058(12)

loop_
_atom_type_symbol
_atom_type_description
_atom_type_scat_dispersion_real
_atom_type_scat_dispersion_imag
_atom_type_scat_source
C C 0.0033 0.0016 'International Tables Vol C Tables 4.2.6.8 and 6.1.1.4'
H H 0.0000 0.0000 'International Tables Vol C Tables 4.2.6.8 and 6.1.1.4'
Au Au -2.0133 8.8022 'International Tables Vol C Tables 4.2.6.8 and 6.1.1.4'
Cl Cl 0.1484 0.1585 'International Tables Vol C Tables 4.2.6.8 and 6.1.1.4'
N N 0.0061 0.0033 'International Tables Vol C Tables 4.2.6.8 and 6.1.1.4'
P P 0.1023 0.0942 'International Tables Vol C Tables 4.2.6.8 and 6.1.1.4'
Ru Ru -1.2594 0.8363 'International Tables Vol C Tables 4.2.6.8 and 6.1.1.4'
F F 0.0171 0.0103 'International Tables Vol C Tables 4.2.6.8 and 6.1.1.4'

loop_
_geom_angle_atom_site_label_1
_geom_angle_atom_site_label_2
_geom_angle_atom_site_label_3
_geom_angle
_geom_angle_site_symmetry_1
_geom_angle_site_symmetry_3
N1 Au1 P1 174.9(4) . .
C3 Ru1 C3 180.0 . 2
C3 Ru1 P2 91.5(4) . 2
C3 Ru1 P2 88.5(4) 2 2
C3 Ru1 P2 88.5(4) . .
C3 Ru1 P2 91.5(4) 2 .
P2 Ru1 P2 180.0 2 .
C3 Ru1 P3 93.2(4) . 2
C3 Ru1 P3 86.8(4) 2 2
P2 Ru1 P3 70.50(13) 2 2
P2 Ru1 P3 109.49(13) . 2
C3 Ru1 P3 86.8(4) . .
C3 Ru1 P3 93.2(4) 2 .
P2 Ru1 P3 109.50(13) 2 .
P2 Ru1 P3 70.50(13) . .
P3 Ru1 P3 180.0 2 .
N1 C1 C2 178.5(16) . .
C1 N1 Au1 166.8(13) . .
N2 C3 Ru1 175.8(12) . .
C3 N2 C4 175.6(13) . .
C1 C2 P3 130.2(11) . .
C1 C2 P2 127.9(10) . .
P3 C2 P2 101.8(6) . .
N2 C4 C7 105.9(12) . .
N2 C4 C6 107.3(13) . .
C7 C4 C6 111.1(17) . .
N2 C4 C5 108.7(13) . .
C7 C4 C5 111.2(16) . .
C6 C4 C5 112.3(15) . .
C11 P1 C21 104.5(7) . .
C11 P1 C31 107.6(7) . .
C21 P1 C31 107.3(7) . .
C11 P1 Au1 110.4(5) . .
C21 P1 Au1 114.4(5) . .
C31 P1 Au1 112.3(5) . .
C16 C11 C12 119.9(16) . .
C16 C11 P1 117.4(14) . .
C12 C11 P1 122.7(13) . .
C13 C12 C11 120(2) . .
C14 C13 C12 121(2) . .
C13 C14 C15 122(2) . .
C14 C15 C16 119(2) . .
C11 C16 C15 118.2(18) . .
C22 C21 C26 119.3(14) . .
C22 C21 P1 121.3(12) . .
C26 C21 P1 119.3(11) . .
C21 C22 C23 121.3(15) . .
C24 C23 C22 119.9(16) . .
C23 C24 C25 120.8(17) . .
C26 C25 C24 116.9(17) . .
C21 C26 C25 121.3(16) . .
C36 C31 C32 120.2(14) . .
C36 C31 P1 120.2(12) . .
C32 C31 P1 119.7(10) . .
C31 C32 C33 120.5(14) . .
C32 C33 C34 119.4(17) . .
C35 C34 C33 117.9(16) . .
C34 C35 C36 122.8(16) . .
C31 C36 C35 119.1(16) . .
C2 P2 C41 108.9(6) . .
C2 P2 C51 110.9(6) . .
C41 P2 C51 101.5(6) . .
C2 P2 Ru1 93.9(4) . .
C41 P2 Ru1 123.2(4) . .
C51 P2 Ru1 118.0(4) . .
C46 C41 C42 118.4(14) . .
C46 C41 P2 122.9(11) . .
C42 C41 P2 118.4(11) . .
C41 C42 C43 121.7(16) . .
C44 C43 C42 118.6(17) . .
C43 C44 C45 119.4(17) . .
C46 C45 C44 120.5(18) . .
C41 C46 C45 121.1(16) . .
C52 C51 C56 120.7(13) . .
C52 C51 P2 121.0(11) . .
C56 C51 P2 118.1(10) . .
C51 C52 C53 118.6(15) . .
C54 C53 C52 120.7(16) . .
C53 C54 C55 120.6(16) . .
C56 C55 C54 120.2(16) . .
C55 C56 C51 119.2(15) . .
C2 P3 C61 109.2(6) . .
C2 P3 C71 107.1(6) . .
C61 P3 C71 100.0(6) . .
C2 P3 Ru1 93.8(4) . .
C61 P3 Ru1 120.5(4) . .
C71 P3 Ru1 125.0(4) . .
C62 C61 C66 118.3(13) . .
C62 C61 P3 122.2(10) . .
C66 C61 P3 119.1(10) . .
C61 C62 C63 120.5(15) . .
C62 C63 C64 120.0(15) . .
C65 C64 C63 118.4(15) . .
C64 C65 C66 121.8(17) . .
C65 C66 C61 120.9(14) . .
C76 C71 C72 119.3(14) . .
C76 C71 P3 122.4(12) . .
C72 C71 P3 118.3(11) . .
C71 C72 C73 118.1(15) . .
C74 C73 C72 122.5(17) . .
C73 C74 C75 121.9(17) . .
C74 C75 C76 116.8(17) . .
C71 C76 C75 121.3(17) . .
F1 P4 F1 179.999(3) 2_656 .
F1 P4 F3 89.4(11) 2_656 2_656
F1 P4 F3 90.6(11) . 2_656
F1 P4 F3 90.6(11) 2_656 .
F1 P4 F3 89.4(11) . .
F3 P4 F3 179.997(3) 2_656 .
F1 P4 F2 89.1(9) 2_656 2_656
F1 P4 F2 90.9(9) . 2_656
F3 P4 F2 88.9(7) 2_656 2_656
F3 P4 F2 91.1(7) . 2_656
F1 P4 F2 90.9(9) 2_656 .
F1 P4 F2 89.1(9) . .
F3 P4 F2 91.1(7) 2_656 .
F3 P4 F2 88.9(7) . .
F2 P4 F2 179.999(2) 2_656 .
F7 P5 F6 113.4(10) . .
F7 P5 F4 101.7(13) . .
F6 P5 F4 99.2(11) . .
F7 P5 F8 158.1(13) . .
F6 P5 F8 88.5(12) . .
F4 P5 F8 74.5(17) . .
F7 P5 F5 71.3(9) . .
F6 P5 F5 168.0(14) . .
F4 P5 F5 90.3(12) . .
F8 P5 F5 87.1(12) . .
F7 P5 F9 93.1(14) . .
F6 P5 F9 81.9(12) . .
F4 P5 F9 163.2(18) . .
F8 P5 F9 88.8(15) . .
F5 P5 F9 87.0(13) . .
Cl2 C8 Cl1 103(2) . .

loop_
_geom_bond_atom_site_label_1
_geom_bond_atom_site_label_2
_geom_bond_distance
_geom_bond_site_symmetry_2
Au1 N1 2.009(12) .
Au1 P1 2.230(4) .
Ru1 C3 2.050(15) .
Ru1 C3 2.050(15) 2
Ru1 P2 2.372(3) 2
Ru1 P2 2.372(3) .
Ru1 P3 2.393(3) 2
Ru1 P3 2.393(3) .
C1 N1 1.159(17) .
C1 C2 1.364(18) .
C3 N2 1.113(15) .
N2 C4 1.438(18) .
C2 P3 1.760(13) .
C2 P2 1.783(13) .
C4 C7 1.49(2) .
C4 C6 1.49(2) .
C4 C5 1.49(2) .
P1 C11 1.801(17) .
P1 C21 1.813(14) .
P1 C31 1.814(14) .
C11 C16 1.38(2) .
C11 C12 1.39(2) .
C12 C13 1.38(3) .
C13 C14 1.32(3) .
C14 C15 1.37(3) .
C15 C16 1.43(3) .
C21 C22 1.36(2) .
C21 C26 1.37(2) .
C22 C23 1.40(2) .
C23 C24 1.33(2) .
C24 C25 1.44(3) .
C25 C26 1.41(2) .
C31 C36 1.356(19) .
C31 C32 1.37(2) .
C32 C33 1.38(2) .
C33 C34 1.40(2) .
C34 C35 1.35(2) .
C35 C36 1.37(2) .
P2 C41 1.816(14) .
P2 C51 1.840(14) .
C41 C46 1.34(2) .
C41 C42 1.41(2) .
C42 C43 1.41(2) .
C43 C44 1.36(3) .
C44 C45 1.41(3) .
C45 C46 1.39(2) .
C51 C52 1.369(19) .
C51 C56 1.389(18) .
C52 C53 1.40(2) .
C53 C54 1.33(2) .
C54 C55 1.38(3) .
C55 C56 1.36(2) .
P3 C61 1.811(13) .
P3 C71 1.838(13) .
C61 C62 1.362(18) .
C61 C66 1.383(19) .
C62 C63 1.38(2) .
C63 C64 1.42(2) .
C64 C65 1.31(2) .
C65 C66 1.38(2) .
C71 C76 1.35(2) .
C71 C72 1.38(2) .
C72 C73 1.42(2) .
C73 C74 1.28(2) .
C74 C75 1.38(3) .
C75 C76 1.43(2) .
P4 F1 1.532(17) 2_656
P4 F1 1.532(17) .
P4 F3 1.550(11) 2_656
P4 F3 1.550(11) .
P4 F2 1.580(13) 2_656
P4 F2 1.580(13) .
P5 F7 1.541(18) .
P5 F6 1.578(16) .
P5 F4 1.579(17) .
P5 F8 1.71(2) .
P5 F5 1.719(18) .
P5 F9 1.74(2) .
C8 Cl2 1.72(4) .
C8 Cl1 1.84(5) .

loop_
_geom_torsion_atom_site_label_1
_geom_torsion_atom_site_label_2
_geom_torsion_atom_site_label_3
_geom_torsion_atom_site_label_4
_geom_torsion
_geom_torsion_site_symmetry_1
C21 P1 C11 C16 155.0(13) .
C31 P1 C11 C16 -91.2(13) .
Au1 P1 C11 C16 31.6(14) .
C21 P1 C11 C12 -26.1(16) .
C31 P1 C11 C12 87.7(15) .
Au1 P1 C11 C12 -149.5(13) .
C16 C11 C12 C13 1(3) .
P1 C11 C12 C13 -177.6(16) .
C11 C12 C13 C14 -2(4) .
C12 C13 C14 C15 0(4) .
C13 C14 C15 C16 3(4) .
C12 C11 C16 C15 2(3) .
P1 C11 C16 C15 -179.4(14) .
C14 C15 C16 C11 -4(3) .
C11 P1 C21 C22 115.7(13) .
C31 P1 C21 C22 1.7(15) .
Au1 P1 C21 C22 -123.5(12) .
C11 P1 C21 C26 -65.8(14) .
C31 P1 C21 C26 -179.8(12) .
Au1 P1 C21 C26 54.9(14) .
C26 C21 C22 C23 0(2) .
P1 C21 C22 C23 178.3(13) .
C21 C22 C23 C24 4(3) .
C22 C23 C24 C25 -8(3) .
C23 C24 C25 C26 8(3) .
C22 C21 C26 C25 0(3) .
P1 C21 C26 C25 -178.2(15) .
C24 C25 C26 C21 -4(3) .
C11 P1 C31 C36 -49.1(14) .
C21 P1 C31 C36 62.8(14) .
Au1 P1 C31 C36 -170.8(11) .
C11 P1 C31 C32 132.8(13) .
C21 P1 C31 C32 -115.3(12) .
Au1 P1 C31 C32 11.2(13) .
C36 C31 C32 C33 -2(2) .
P1 C31 C32 C33 176.4(13) .
C31 C32 C33 C34 1(3) .
C32 C33 C34 C35 1(3) .
C33 C34 C35 C36 -2(3) .
C32 C31 C36 C35 1(2) .
P1 C31 C36 C35 -177.3(12) .
C34 C35 C36 C31 1(3) .
C1 C2 P2 C41 49.7(14) .
P3 C2 P2 C41 -128.7(7) .
C1 C2 P2 C51 -61.2(14) .
P3 C2 P2 C51 120.4(6) .
C1 C2 P2 Ru1 176.8(12) .
P3 C2 P2 Ru1 -1.6(6) .
C3 Ru1 P2 C2 88.4(6) .
C3 Ru1 P2 C2 -91.6(6) 2
P3 Ru1 P2 C2 -178.8(4) 2
P3 Ru1 P2 C2 1.2(4) .
C3 Ru1 P2 C41 -156.0(7) .
C3 Ru1 P2 C41 24.0(7) 2
P3 Ru1 P2 C41 -63.2(6) 2
P3 Ru1 P2 C41 116.8(6) .
C3 Ru1 P2 C51 -27.8(6) .
C3 Ru1 P2 C51 152.2(6) 2
P3 Ru1 P2 C51 65.0(5) 2
P3 Ru1 P2 C51 -115.0(5) .
C2 P2 C41 C46 -158.3(11) .
C51 P2 C41 C46 -41.2(13) .
Ru1 P2 C41 C46 93.7(12) .
C2 P2 C41 C42 27.3(12) .
C51 P2 C41 C42 144.4(11) .
Ru1 P2 C41 C42 -80.7(11) .
C46 C41 C42 C43 3(2) .
P2 C41 C42 C43 177.8(12) .
C41 C42 C43 C44 -4(2) .
C42 C43 C44 C45 1(2) .
C43 C44 C45 C46 3(2) .
C42 C41 C46 C45 0(2) .
P2 C41 C46 C45 -174.0(11) .
C44 C45 C46 C41 -3(2) .
C2 P2 C51 C52 21.2(13) .
C41 P2 C51 C52 -94.4(12) .
Ru1 P2 C51 C52 127.8(10) .
C2 P2 C51 C56 -154.2(11) .
C41 P2 C51 C56 90.2(12) .
Ru1 P2 C51 C56 -47.7(12) .
C56 C51 C52 C53 -1(2) .
P2 C51 C52 C53 -176.1(11) .
C51 C52 C53 C54 -1(2) .
C52 C53 C54 C55 1(3) .
C53 C54 C55 C56 0(3) .
C54 C55 C56 C51 -2(2) .
C52 C51 C56 C55 2(2) .
P2 C51 C56 C55 177.7(12) .
C1 C2 P3 C61 59.1(15) .
P2 C2 P3 C61 -122.6(6) .
C1 C2 P3 C71 -48.3(15) .
P2 C2 P3 C71 130.0(6) .
C1 C2 P3 Ru1 -176.8(13) .
P2 C2 P3 Ru1 1.6(6) .
C3 Ru1 P3 C2 -90.8(6) .
C3 Ru1 P3 C2 89.2(6) 2
P2 Ru1 P3 C2 178.8(4) 2
P2 Ru1 P3 C2 -1.2(4) .
C3 Ru1 P3 C61 24.1(6) .
C3 Ru1 P3 C61 -155.9(6) 2
P2 Ru1 P3 C61 -66.3(5) 2
P2 Ru1 P3 C61 113.7(5) .
C3 Ru1 P3 C71 155.3(6) .
C3 Ru1 P3 C71 -24.7(6) 2
P2 Ru1 P3 C71 64.9(6) 2
P2 Ru1 P3 C71 -115.1(6) .
C2 P3 C61 C62 -34.2(14) .
C71 P3 C61 C62 78.0(13) .
Ru1 P3 C61 C62 -140.7(11) .
C2 P3 C61 C66 152.8(12) .
C71 P3 C61 C66 -95.0(12) .
Ru1 P3 C61 C66 46.2(13) .
C66 C61 C62 C63 1(2) .
P3 C61 C62 C63 -172.2(12) .
C61 C62 C63 C64 -1(2) .
C62 C63 C64 C65 1(3) .
C63 C64 C65 C66 -1(3) .
C64 C65 C66 C61 1(3) .
C62 C61 C66 C65 -1(2) .
P3 C61 C66 C65 172.7(13) .
C2 P3 C71 C76 133.0(13) .
C61 P3 C71 C76 19.2(14) .
Ru1 P3 C71 C76 -119.6(12) .
C2 P3 C71 C72 -50.8(12) .
C61 P3 C71 C72 -164.6(11) .
Ru1 P3 C71 C72 56.6(12) .
C76 C71 C72 C73 -5(2) .
P3 C71 C72 C73 179.0(11) .
C71 C72 C73 C74 2(2) .
C72 C73 C74 C75 0(3) .
C73 C74 C75 C76 -1(3) .
C72 C71 C76 C75 5(2) .
P3 C71 C76 C75 -179.2(13) .
C74 C75 C76 C71 -2(3) .
